data_4076235
loop_
_publ_author_name
'Nishibayashi, Yoshiaki'
'Imajima, Hiroaki'
'Onodera, Gen'
'Hidai, Masanobu'
'Uemura, Sakae'

_publ_section_title
;
 Preparation of a Series of Chalcogenolate-Bridged Diruthenium Complexes
 and Their Catalytic Activities toward Propargylic Substitution Reactions
;
_journal_issue 1
_journal_name_full Organometallics
_journal_page_first 26
_journal_paper_doi 10.1021/om034137k
_journal_volume 23
_journal_year 2004
_chemical_formula_moiety 'C22 H36 Cl2 S2 Ru2 '
_chemical_formula_sum 'C22 H36 Cl2 Ru2 S2'
_chemical_formula_weight 637.69
_space_group_IT_number 15
_symmetry_cell_setting monoclinic
_symmetry_Int_Tables_number 15
_symmetry_space_group_name_Hall '-C 2yc'
_symmetry_space_group_name_H-M 'C 1 2/c 1'
_cell_angle_alpha 90
_cell_angle_beta 101.566(1)
_cell_angle_gamma 90
_cell_formula_units_Z 4
_cell_length_a 8.5499(3)
_cell_length_b 16.0851(5)
_cell_length_c 18.2554(5)
_cell_measurement_reflns_used 11398
_cell_measurement_temperature 296.1
_cell_measurement_theta_max 27.4
_cell_measurement_theta_min 2.3
_cell_volume 2459.61(13)
_computing_cell_refinement PROCESS-AUTO
_computing_data_collection PROCESS-AUTO
_computing_data_reduction CrystalStructure
_computing_publication_material 'CrystalStructure Ver. 2.00'
_computing_structure_refinement CRYSTALS
_computing_structure_solution 'DIRDIF99 (PATTY)'
_diffrn_detector_area_resol_mean 10.00
_diffrn_measured_fraction_theta_full 0.9996
_diffrn_measured_fraction_theta_max 0.9983
_diffrn_measurement_device_type 'Rigaku RAXIS-RAPID'
_diffrn_measurement_method \w
_diffrn_radiation_type 'Mo K\a'
_diffrn_radiation_wavelength 0.7107
_diffrn_reflns_av_R_equivalents 0.023
_diffrn_reflns_limit_h_max 11
_diffrn_reflns_limit_h_min -11
_diffrn_reflns_limit_k_max 20
_diffrn_reflns_limit_k_min -20
_diffrn_reflns_limit_l_max 23
_diffrn_reflns_limit_l_min -23
_diffrn_reflns_number 11487
_diffrn_reflns_theta_full 25.00
_diffrn_reflns_theta_max 27.38
_exptl_absorpt_coefficient_mu 1.622
_exptl_absorpt_correction_T_max 0.850
_exptl_absorpt_correction_T_min 0.524
_exptl_absorpt_correction_type multi-scan
_exptl_absorpt_process_details
;
    Higashi, T. (1995). Program for Absorption Correction.
    Rigaku Corporation, Tokyo, Japan.
;
_exptl_crystal_colour black
_exptl_crystal_density_diffrn 1.722
_exptl_crystal_density_method 'not measured'
_exptl_crystal_description block
_exptl_crystal_size_max 0.60
_exptl_crystal_size_mid 0.60
_exptl_crystal_size_min 0.10
_refine_diff_density_max 1.14
_refine_diff_density_min -1.01
_refine_ls_extinction_method none
_refine_ls_goodness_of_fit_ref 2.696
_refine_ls_hydrogen_treatment refall
_refine_ls_number_parameters 145
_refine_ls_number_reflns 2054
_refine_ls_R_factor_gt 0.0290
_refine_ls_shift/su_max 0.0070
_refine_ls_structure_factor_coef F
_refine_ls_weighting_details 'w = 1.0'
_refine_ls_weighting_scheme unit
_refine_ls_wR_factor_ref 0.0460
_reflns_number_gt 2054
_reflns_number_total 2893
_reflns_threshold_expression F^2^>2.0\s(F^2^)
_cod_data_source_file om034137ksi20030828_070021.cif
_cod_data_source_block '_rusmecl__________________'
_cod_original_cell_volume 2459.6(1)
_cod_original_formula_sum 'C22 H36 Cl2 S2 Ru2 '
_cod_database_code 4076235

loop_
_symmetry_equiv_pos_as_xyz
x,y,z
-x,-y,-z
x+1/2,y+1/2,z
-x+1/2,-y+1/2,-z
-x,y,-z+1/2
x,-y,z+1/2
-x+1/2,y+1/2,-z+1/2
x+1/2,-y+1/2,z+1/2

loop_
_atom_site_label
_atom_site_type_symbol
_atom_site_fract_x
_atom_site_fract_y
_atom_site_fract_z
_atom_site_U_iso_or_equiv
_atom_site_adp_type
_atom_site_occupancy
_atom_site_symmetry_multiplicity
_atom_site_calc_flag
Ru1 Ru 0.08435(5) 0.11844(3) 0.32525(3) 0.0243(1) Uani 1.00 1 d
Cl1 Cl 0.1126(2) -0.03024(9) 0.34618(9) 0.0415(4) Uani 1.00 1 d
S1 S 0.1884(2) 0.10925(9) 0.21870(8) 0.0288(4) Uani 1.00 1 d
C1 C 0.2426(7) 0.2265(4) 0.3633(4) 0.035(2) Uani 1.00 1 d
C6 C 0.3401(9) 0.2765(5) 0.3197(4) 0.052(2) Uani 1.00 1 d
C11 C 0.2719(8) 0.0082(4) 0.2046(4) 0.044(2) Uani 1.00 1 d
C3 C 0.1788(8) 0.1320(4) 0.4484(3) 0.036(2) Uani 1.00 1 d
C7 C 0.4577(8) 0.1124(5) 0.4142(5) 0.056(2) Uani 1.00 1 d
C8 C 0.196(1) 0.0649(5) 0.5078(4) 0.060(2) Uani 1.00 1 d
C9 C -0.0979(9) 0.1884(6) 0.4625(5) 0.063(3) Uani 1.00 1 d
C2 C 0.2969(7) 0.1546(4) 0.4068(3) 0.034(2) Uani 1.00 1 d
C10 C -0.016(1) 0.3217(5) 0.3492(5) 0.062(3) Uani 1.00 1 d
C4 C 0.0499(8) 0.1874(4) 0.4288(4) 0.038(2) Uani 1.00 1 d
C5 C 0.0862(8) 0.2455(4) 0.3760(4) 0.039(2) Uani 1.00 1 d
H1 H 0.4317(9) 0.2979(5) 0.3525(4) 0.062(3) Uiso 1.00 1 c
H2 H 0.3727(9) 0.2420(5) 0.2833(4) 0.062(3) Uiso 1.00 1 c
H3 H 0.2778(9) 0.3212(5) 0.2955(4) 0.062(3) Uiso 1.00 1 c
H4 H 0.4423(8) 0.0552(5) 0.4017(5) 0.065(3) Uiso 1.00 1 c
H5 H 0.5155(8) 0.1381(5) 0.3810(5) 0.065(3) Uiso 1.00 1 c
H6 H 0.5161(8) 0.1174(5) 0.4641(5) 0.065(3) Uiso 1.00 1 c
H7 H 0.110(1) 0.0270(5) 0.4956(4) 0.071(3) Uiso 1.00 1 c
H8 H 0.294(1) 0.0362(5) 0.5097(4) 0.071(3) Uiso 1.00 1 c
H9 H 0.195(1) 0.0896(5) 0.5550(4) 0.071(3) Uiso 1.00 1 c
H10 H -0.0681(9) 0.1979(6) 0.5148(5) 0.078(3) Uiso 1.00 1 c
H11 H -0.1674(9) 0.2314(6) 0.4402(5) 0.078(3) Uiso 1.00 1 c
H12 H -0.1510(9) 0.1364(6) 0.4538(5) 0.078(3) Uiso 1.00 1 c
H13 H -0.020(1) 0.3566(5) 0.3907(5) 0.072(3) Uiso 1.00 1 c
H14 H 0.030(1) 0.3514(5) 0.3137(5) 0.072(3) Uiso 1.00 1 c
H15 H -0.121(1) 0.3044(5) 0.3267(5) 0.072(3) Uiso 1.00 1 c
H16 H 0.1905(8) -0.0328(4) 0.2007(4) 0.054(2) Uiso 1.00 1 c
H17 H 0.3130(8) 0.0087(4) 0.1600(4) 0.054(2) Uiso 1.00 1 c
H18 H 0.3553(8) -0.0045(4) 0.2458(4) 0.054(2) Uiso 1.00 1 c

loop_
_atom_site_aniso_label
_atom_site_aniso_U_11
_atom_site_aniso_U_22
_atom_site_aniso_U_33
_atom_site_aniso_U_12
_atom_site_aniso_U_13
_atom_site_aniso_U_23
Ru1 0.0239(2) 0.0209(2) 0.0279(3) -0.0019(2) 0.0048(2) -0.0023(2)
Cl1 0.0492(9) 0.0252(7) 0.0473(9) 0.0011(7) 0.0034(7) 0.0049(7)
S1 0.0249(7) 0.0293(7) 0.0330(8) 0.0006(6) 0.0073(6) -0.0023(6)
C1 0.036(3) 0.030(3) 0.037(3) -0.010(3) 0.004(3) -0.011(3)
C6 0.057(5) 0.042(4) 0.055(5) -0.023(4) 0.010(4) -0.005(3)
C11 0.037(4) 0.042(4) 0.056(4) 0.014(3) 0.012(3) -0.009(3)
C3 0.039(3) 0.040(4) 0.028(3) -0.010(3) 0.003(3) -0.007(3)
C7 0.034(4) 0.064(5) 0.064(5) 0.000(4) -0.002(3) -0.013(4)
C8 0.078(6) 0.059(5) 0.040(4) -0.017(4) 0.004(4) 0.009(4)
C9 0.046(4) 0.083(6) 0.065(5) -0.010(4) 0.027(4) -0.036(5)
C2 0.029(3) 0.037(3) 0.034(3) -0.007(3) -0.000(2) -0.009(3)
C10 0.073(6) 0.039(4) 0.068(5) 0.018(4) -0.002(4) -0.019(4)
C4 0.036(3) 0.045(4) 0.035(3) -0.008(3) 0.009(3) -0.019(3)
C5 0.041(4) 0.030(3) 0.044(4) -0.003(3) 0.000(3) -0.017(3)

loop_
_atom_type_symbol
_atom_type_description
_atom_type_scat_dispersion_real
_atom_type_scat_dispersion_imag
_atom_type_scat_source
C C 0.006 0.003
;
International Tables for Crystallography
(1992, Vol. C, Tables 4.2.6.8 and 6.1.1.4)
;
H H 0.000 0.000
;
International Tables for Crystallography
(1992, Vol. C, Table 6.1.1.4)
;
Cl Cl 0.174 0.200
;
International Tables for Crystallography
(1992, Vol. C, Tables 4.2.6.8 and 6.1.1.4)
;
Ru Ru -1.118 0.919
;
International Tables for Crystallography
(1992, Vol. C, Tables 4.2.6.8 and 6.1.1.4)
;
S S 0.148 0.159
;
International Tables for Crystallography
(1992, Vol. C, Tables 4.2.6.8 and 6.1.1.4)
;

loop_
_geom_angle_atom_site_label_1
_geom_angle_atom_site_label_2
_geom_angle_atom_site_label_3
_geom_angle
_geom_angle_publ_flag
Cl1 Ru1 S1 91.52(6) yes
Cl1 Ru1 C1 133.26(17) yes
S1 Ru1 C1 90.02(17) yes
Cl1 Ru1 C3 86.19(17) yes
S1 Ru1 C3 137.02(17) yes
C1 Ru1 C3 62.4(2) yes
Cl1 Ru1 C2 96.45(17) yes
S1 Ru1 C2 100.58(17) yes
C1 Ru1 C2 37.7(2) yes
C3 Ru1 C2 37.6(2) yes
Cl1 Ru1 C4 112.17(19) yes
S1 Ru1 C4 151.14(17) yes
C1 Ru1 C4 61.9(2) yes
C3 Ru1 C4 36.4(2) yes
C2 Ru1 C4 61.9(2) yes
Cl1 Ru1 C5 147.25(19) yes
S1 Ru1 C5 115.85(19) yes
C1 Ru1 C5 37.4(2) yes
C3 Ru1 C5 61.7(2) yes
C2 Ru1 C5 62.6(2) yes
C4 Ru1 C5 36.8(2) yes
Ru1 S1 C11 114.0(2) yes
Ru1 C1 C6 128.4(4) yes
Ru1 C1 C2 69.5(3) yes
C6 C1 C2 125.2(6) yes
Ru1 C1 C5 71.9(3) yes
C6 C1 C5 127.5(6) yes
C2 C1 C5 107.0(6) yes
C1 C6 H1 109.6(4) no
C1 C6 H2 109.4(4) no
H1 C6 H2 109.468 no
C1 C6 H3 109.5(4) no
H1 C6 H3 109.473 no
H2 C6 H3 109.474 no
S1 C11 H16 109.2(2) no
S1 C11 H17 109.7(2) no
H16 C11 H17 109.481 no
S1 C11 H18 109.5(2) no
H16 C11 H18 109.469 no
H17 C11 H18 109.469 no
Ru1 C3 C8 127.7(5) yes
Ru1 C3 C2 69.0(3) yes
C8 C3 C2 125.8(6) yes
Ru1 C3 C4 72.5(3) yes
C8 C3 C4 126.3(6) yes
C2 C3 C4 107.8(6) yes
C2 C7 H4 109.4(4) no
C2 C7 H5 109.1(4) no
H4 C7 H5 109.470 no
C2 C7 H6 109.9(4) no
H4 C7 H6 109.469 no
H5 C7 H6 109.478 no
C3 C8 H7 109.4(4) no
C3 C8 H8 109.4(4) no
H7 C8 H8 109.472 no
C3 C8 H9 109.6(4) no
H7 C8 H9 109.468 no
H8 C8 H9 109.478 no
C4 C9 H10 109.5(4) no
C4 C9 H11 109.6(5) no
H10 C9 H11 109.467 no
C4 C9 H12 109.4(4) no
H10 C9 H12 109.477 no
H11 C9 H12 109.471 no
Ru1 C2 C1 72.7(3) yes
Ru1 C2 C3 73.4(3) yes
C1 C2 C3 108.5(6) yes
Ru1 C2 C7 123.8(4) yes
C1 C2 C7 127.0(6) yes
C3 C2 C7 124.4(6) yes
C5 C10 H13 109.3(4) no
C5 C10 H14 109.7(5) no
H13 C10 H14 109.475 no
C5 C10 H15 109.4(4) no
H13 C10 H15 109.468 no
H14 C10 H15 109.476 no
Ru1 C4 C3 71.1(3) yes
Ru1 C4 C9 127.2(5) yes
C3 C4 C9 125.4(7) yes
Ru1 C4 C5 70.9(3) yes
C3 C4 C5 108.9(6) yes
C9 C4 C5 125.6(7) yes
Ru1 C5 C1 70.7(3) yes
Ru1 C5 C10 130.0(5) yes
C1 C5 C10 127.6(7) yes
Ru1 C5 C4 72.3(3) yes
C1 C5 C4 107.8(6) yes
C10 C5 C4 123.9(7) yes

loop_
_geom_bond_atom_site_label_1
_geom_bond_atom_site_label_2
_geom_bond_distance
_geom_bond_publ_flag
Ru1 Cl1 2.4264(15) yes
Ru1 S1 2.3003(15) yes
Ru1 C1 2.227(6) yes
Ru1 C3 2.242(6) yes
Ru1 C2 2.185(6) yes
Ru1 C4 2.261(6) yes
Ru1 C5 2.243(6) yes
S1 C11 1.814(6) yes
C1 C6 1.497(9) yes
C1 C2 1.427(9) yes
C1 C5 1.435(9) yes
C6 H1 0.950 no
C6 H2 0.950 no
C6 H3 0.950 no
C11 H16 0.950 no
C11 H17 0.950 no
C11 H18 0.950 no
C3 C8 1.515(9) yes
C3 C2 1.427(9) yes
C3 C4 1.406(9) yes
C7 C2 1.516(9) yes
C7 H4 0.950 no
C7 H5 0.950 no
C7 H6 0.950 no
C8 H7 0.950 no
C8 H8 0.950 no
C8 H9 0.950 no
C9 C4 1.513(9) yes
C9 H10 0.950 no
C9 H11 0.950 no
C9 H12 0.950 no
C10 C5 1.525(9) yes
C10 H13 0.950 no
C10 H14 0.950 no
C10 H15 0.950 no
C4 C5 1.42(1) yes

loop_
_geom_contact_atom_site_label_1
_geom_contact_atom_site_label_2
_geom_contact_site_symmetry_2
_geom_contact_distance
_geom_contact_publ_flag
Ru1 Ru1 5_555 2.8354(9) yes
Ru1 Cl1 . 2.4264(15) yes
Ru1 S1 . 2.3003(15) yes
Ru1 S1 5_555 2.3138(15) yes
Ru1 C1 . 2.227(6) yes
Ru1 C6 . 3.368(6) yes
Ru1 C11 . 3.462(6) yes
Ru1 C11 5_555 3.472(6) yes
Ru1 C3 . 2.242(6) yes
Ru1 C7 . 3.280(7) yes
Ru1 C8 . 3.388(7) yes
Ru1 C9 . 3.397(7) yes
Ru1 C2 . 2.185(6) yes
Ru1 C10 . 3.429(7) yes
Ru1 C4 . 2.261(6) yes
Ru1 C5 . 2.243(6) yes
Ru1 H2 . 3.372(7) no
Ru1 H4 . 3.261(7) no
Ru1 H7 . 3.409(7) no
Ru1 H12 . 3.396(7) no
Ru1 H15 . 3.469(7) no
Ru1 H16 . 3.569(6) no
Ru1 H16 5_555 3.349(6) no
Ru1 H18 . 3.567(6) no
Cl1 S1 . 3.387(2) yes
Cl1 S1 5_555 3.441(2) yes
Cl1 C11 . 3.214(7) yes
Cl1 C11 5_555 3.290(7) yes
Cl1 C3 . 3.192(6) yes
Cl1 C8 . 3.272(8) yes
Cl1 C2 . 3.443(6) yes
Cl1 H1 3_445 3.181(7) no
Cl1 H4 . 3.117(7) no
Cl1 H7 . 2.885(8) no
Cl1 H8 . 3.256(8) no
Cl1 H13 3_545 3.579(8) no
Cl1 H15 3_545 3.568(7) no
Cl1 H16 . 2.866(7) no
Cl1 H16 5_555 2.561(7) no
Cl1 H18 . 3.059(7) no
S1 C1 . 3.202(6) yes
S1 C6 . 3.370(7) yes
S1 C11 . 1.814(6) yes
S1 C9 5_555 3.484(8) yes
S1 C2 . 3.451(6) yes
S1 C4 5_555 3.283(6) yes
S1 C5 5_555 3.417(6) yes
S1 H2 . 2.772(7) no
S1 H5 5_655 3.433(8) no
S1 H11 5_555 3.478(7) no
S1 H12 5_555 3.131(8) no
S1 H15 5_555 3.268(8) no
S1 H16 . 2.308(7) no
S1 H17 . 2.314(6) no
S1 H18 . 2.312(6) no
C1 C6 . 1.497(9) yes
C1 C3 . 2.315(9) yes
C1 C7 . 2.63(1) yes
C1 C2 . 1.427(9) yes
C1 C10 . 2.66(1) yes
C1 C4 . 2.308(9) yes
C1 C5 . 1.435(9) yes
C1 H1 . 2.025(9) no
C1 H2 . 2.02(1) no
C1 H3 . 2.023(9) no
C1 H4 . 3.24(1) no
C1 H5 . 2.697(9) no
C1 H6 . 3.20(1) no
C1 H9 4_556 3.31(1) no
C1 H10 4_556 3.42(1) no
C1 H13 . 3.18(1) no
C1 H14 . 2.74(1) no
C1 H15 . 3.29(1) no
C6 C7 . 3.203(11) yes
C6 C2 . 2.60(1) yes
C6 C10 . 3.275(12) yes
C6 C5 . 2.63(1) yes
C6 H1 . 0.950 no
C6 H2 . 0.950 no
C6 H2 5_655 3.423(15) no
C6 H3 . 0.950 no
C6 H5 . 2.790(11) no
C6 H9 4_556 3.201(11) no
C6 H10 4_556 3.276(11) no
C6 H14 . 2.894(11) no
C6 H15 5_555 2.975(11) no
C6 H16 7_555 3.10(1) no
C11 H3 7_545 3.04(1) no
C11 H4 5_655 3.49(1) no
C11 H5 5_655 3.355(11) no
C11 H9 6_554 3.10(1) no
C11 H12 5_555 3.53(1) no
C11 H14 7_545 3.093(11) no
C11 H16 . 0.950 no
C11 H17 . 0.950 no
C11 H18 . 0.950 no
C11 H18 5_655 3.141(13) no
C3 C7 . 2.60(1) yes
C3 C8 . 1.515(9) yes
C3 C9 . 2.59(1) yes
C3 C2 . 1.427(9) yes
C3 C4 . 1.406(9) yes
C3 C5 . 2.30(1) yes
C3 H4 . 2.85(1) no
C3 H5 . 3.35(1) no
C3 H6 . 2.850(9) no
C3 H7 . 2.04(1) no
C3 H8 . 2.04(1) no
C3 H9 . 2.040(9) no
C3 H10 . 2.842(9) no
C3 H11 . 3.34(1) no
C3 H12 . 2.842(9) no
C7 C8 . 3.168(12) yes
C7 C2 . 1.516(9) yes
C7 H1 . 3.182(11) no
C7 H2 . 3.145(11) no
C7 H4 . 0.950 no
C7 H5 . 0.950 no
C7 H6 . 0.950 no
C7 H8 . 2.736(11) no
C7 H8 2_656 3.312(11) no
C7 H10 4_556 3.376(11) no
C7 H12 1_655 3.30(1) no
C7 H13 4_556 3.530(12) no
C7 H17 5_655 3.085(11) no
C7 H18 . 3.56(1) no
C8 C9 . 3.179(12) yes
C8 C2 . 2.62(1) yes
C8 C4 . 2.607(11) yes
C8 H4 . 3.137(12) no
C8 H6 . 3.117(11) no
C8 H7 . 0.950 no
C8 H7 2_556 2.992(16) no
C8 H8 . 0.950 no
C8 H9 . 0.950 no
C8 H10 . 3.131(12) no
C8 H12 . 3.149(12) no
C8 H12 2_556 3.352(12) no
C8 H13 4_556 3.263(12) no
C8 H16 6_555 3.57(1) no
C8 H17 6_555 3.00(1) no
C9 C10 . 3.155(13) yes
C9 C4 . 1.513(9) yes
C9 C5 . 2.61(1) yes
C9 H1 4_556 3.398(11) no
C9 H5 1_455 3.44(1) no
C9 H6 1_455 3.50(1) no
C9 H6 4_556 3.417(11) no
C9 H7 . 3.134(13) no
C9 H7 2_556 3.553(12) no
C9 H9 . 3.157(12) no
C9 H10 . 0.950 no
C9 H10 4_456 3.485(15) no
C9 H11 . 0.950 no
C9 H11 4_456 3.205(14) no
C9 H12 . 0.950 no
C9 H13 . 3.137(13) no
C9 H15 . 3.079(13) no
C2 C4 . 2.288(9) yes
C2 C5 . 2.301(9) yes
C2 H1 . 2.842(9) no
C2 H2 . 2.84(1) no
C2 H3 . 3.35(1) no
C2 H4 . 2.04(1) no
C2 H5 . 2.035(9) no
C2 H6 . 2.044(9) no
C2 H7 . 3.23(1) no
C2 H8 . 2.68(1) no
C2 H9 . 3.18(1) no
C2 H10 4_556 3.42(1) no
C10 C4 . 2.601(11) yes
C10 C5 . 1.525(9) yes
C10 H3 . 2.871(12) no
C10 H3 5_555 3.102(11) no
C10 H6 4_556 3.548(12) no
C10 H9 4_556 3.268(12) no
C10 H11 . 2.723(13) no
C10 H13 . 0.950 no
C10 H14 . 0.950 no
C10 H14 5_555 2.990(17) no
C10 H15 . 0.950 no
C10 H17 7_555 3.493(11) no
C10 H18 3_455 3.429(11) no
C4 C5 . 1.42(1) yes
C4 H7 . 2.856(11) no
C4 H8 . 3.348(11) no
C4 H9 . 2.86(1) no
C4 H10 . 2.037(9) no
C4 H11 . 2.04(1) no
C4 H12 . 2.04(1) no
C4 H13 . 2.84(1) no
C4 H14 . 3.355(11) no
C4 H15 . 2.838(11) no
C5 H1 . 3.18(1) no
C5 H2 . 3.25(1) no
C5 H3 . 2.70(1) no
C5 H9 4_556 3.34(1) no
C5 H10 . 3.18(1) no
C5 H11 . 2.67(1) no
C5 H12 . 3.220(11) no
C5 H13 . 2.046(9) no
C5 H14 . 2.05(1) no
C5 H15 . 2.05(1) no
H1 H2 . 1.551 no
H1 H2 5_655 3.378(14) no
H1 H3 . 1.551 no
H1 H5 . 2.691(11) no
H1 H6 . 3.537(11) no
H1 H9 4_556 2.836(12) no
H1 H10 4_556 2.469(11) no
H1 H14 . 3.472(11) no
H1 H16 7_555 3.01(1) no
H2 H2 5_655 2.697(15) no
H2 H3 . 1.551 no
H2 H5 . 2.567(11) no
H2 H14 . 3.555(11) no
H2 H15 5_555 2.820(11) no
H3 H9 4_556 3.051(11) no
H3 H13 . 3.406(12) no
H3 H14 . 2.261(12) no
H3 H14 5_555 3.006(11) no
H3 H15 . 3.574(12) no
H3 H15 5_555 2.377(11) no
H3 H16 7_555 2.36(1) no
H3 H17 7_555 3.258(11) no
H3 H18 7_555 3.062(11) no
H4 H5 . 1.551 no
H4 H6 . 1.551 no
H4 H8 . 2.569(12) no
H4 H8 2_656 2.899(11) no
H4 H13 3_545 3.221(11) no
H4 H17 5_655 2.67(1) no
H4 H18 . 2.953(11) no
H5 H6 . 1.551 no
H5 H10 4_556 3.230(11) no
H5 H11 1_655 3.10(1) no
H5 H12 1_655 2.89(1) no
H5 H17 5_655 2.735(11) no
H5 H18 . 3.45(1) no
H5 H18 5_655 3.588(11) no
H6 H8 . 2.578(11) no
H6 H8 2_656 2.943(12) no
H6 H9 . 3.507(12) no
H6 H10 4_556 3.018(12) no
H6 H11 1_655 3.369(11) no
H6 H11 4_556 3.121(11) no
H6 H12 1_655 2.91(1) no
H6 H13 4_556 2.678(12) no
H6 H17 5_655 3.412(11) no
H7 H7 2_556 2.100(17) no
H7 H8 . 1.55130(5) no
H7 H8 2_556 3.578(17) no
H7 H9 . 1.551 no
H7 H9 2_556 3.193(16) no
H7 H10 . 3.194(12) no
H7 H12 . 2.821(12) no
H7 H12 2_556 2.783(13) no
H7 H17 6_555 3.20(1) no
H8 H9 . 1.551 no
H8 H12 2_556 3.156(12) no
H8 H13 4_556 2.934(11) no
H8 H17 6_555 2.81(1) no
H9 H10 . 2.825(12) no
H9 H12 . 3.249(12) no
H9 H13 4_556 2.887(12) no
H9 H14 4_556 3.147(11) no
H9 H16 6_555 2.82(1) no
H9 H17 6_555 2.53(1) no
H10 H10 4_456 3.480(16) no
H10 H11 . 1.551 no
H10 H11 4_456 2.797(14) no
H10 H12 . 1.551 no
H10 H13 . 3.493(13) no
H11 H11 4_456 2.891(14) no
H11 H12 . 1.551 no
H11 H12 4_456 3.447(14) no
H11 H13 . 2.630(13) no
H11 H15 . 2.484(13) no
H12 H17 5_555 3.05(1) no
H13 H14 . 1.551 no
H13 H15 . 1.551 no
H13 H17 7_555 3.260(11) no
H13 H18 3_455 3.462(11) no
H14 H14 5_555 2.279(17) no
H14 H15 . 1.551 no
H14 H15 5_555 2.920(18) no
H14 H16 7_555 3.082(11) no
H14 H17 7_555 2.86(1) no
H14 H18 3_455 2.90(1) no
H14 H18 7_555 2.818(11) no
H15 H18 3_455 3.398(11) no
H16 H17 . 1.551 no
H16 H18 . 1.551 no
H17 H18 . 1.551 no
H17 H18 5_655 3.015(14) no
H18 H18 5_655 2.448(13) no

loop_
_geom_torsion_atom_site_label_1
_geom_torsion_atom_site_label_2
_geom_torsion_atom_site_label_3
_geom_torsion_atom_site_label_4
_geom_torsion
_geom_torsion_publ_flag
Cl1 Ru1 S1 C11 -9.2(5) yes
C1 Ru1 S1 C11 124.1(6) yes
C3 Ru1 S1 C11 76.9(1) yes
C2 Ru1 S1 C11 87.7(7) yes
C4 Ru1 S1 C11 136.9(2) yes
C5 Ru1 S1 C11 152.2(7) yes
Cl1 Ru1 C1 C6 104.0(1) yes
Cl1 Ru1 C1 C2 -15.3(9) yes
Cl1 Ru1 C1 C5 -132.1(6) yes
S1 Ru1 C1 C6 11.9(1) yes
S1 Ru1 C1 C2 -107.4(6) yes
S1 Ru1 C1 C5 135.8(6) yes
C3 Ru1 C1 C6 157.5(1) yes
C3 Ru1 C1 C2 38.2(6) yes
C3 Ru1 C1 C5 -78.6(7) yes
C2 Ru1 C1 C6 119.3(1) yes
C2 Ru1 C1 C2 0.0(5) yes
C2 Ru1 C1 C5 -116.8(1) yes
C4 Ru1 C1 C6 -161.1(1) yes
C4 Ru1 C1 C2 79.6(7) yes
C4 Ru1 C1 C5 -37.2(6) yes
C5 Ru1 C1 C6 -123.9(1) yes
C5 Ru1 C1 C2 116.8(1) yes
C5 Ru1 C1 C5 0.0(5) yes
Cl1 Ru1 C3 C8 -14.0(1) yes
Cl1 Ru1 C3 C2 105.7(6) yes
Cl1 Ru1 C3 C4 -136.7(6) yes
S1 Ru1 C3 C8 -102.1(1) yes
S1 Ru1 C3 C2 17.6(9) yes
S1 Ru1 C3 C4 135.2(6) yes
C1 Ru1 C3 C8 -158.0(1) yes
C1 Ru1 C3 C2 -38.3(6) yes
C1 Ru1 C3 C4 79.2(8) yes
C2 Ru1 C3 C8 -119.7(1) yes
C2 Ru1 C3 C2 0.0(5) yes
C2 Ru1 C3 C4 117.6(1) yes
C4 Ru1 C3 C8 122.7(2) yes
C4 Ru1 C3 C2 -117.6(1) yes
C4 Ru1 C3 C4 0.0(5) yes
C5 Ru1 C3 C8 159.4(1) yes
C5 Ru1 C3 C2 -81.0(8) yes
C5 Ru1 C3 C4 36.6(7) yes
Cl1 Ru1 C2 C1 168.8(6) yes
Cl1 Ru1 C2 C3 -75.1(6) yes
Cl1 Ru1 C2 C7 45.5(1) yes
S1 Ru1 C2 C1 76.1(6) yes
S1 Ru1 C2 C3 -167.9(6) yes
S1 Ru1 C2 C7 -47.3(1) yes
C1 Ru1 C2 C1 0.0(5) yes
C1 Ru1 C2 C3 116.0(9) yes
C1 Ru1 C2 C7 -123.4(1) yes
C3 Ru1 C2 C1 -116.0(1) yes
C3 Ru1 C2 C3 0.0(5) yes
C3 Ru1 C2 C7 120.6(1) yes
C4 Ru1 C2 C1 -79.4(7) yes
C4 Ru1 C2 C3 36.6(6) yes
C4 Ru1 C2 C7 157.2(1) yes
C5 Ru1 C2 C1 -37.7(6) yes
C5 Ru1 C2 C3 78.3(7) yes
C5 Ru1 C2 C7 -161.0(1) yes
Cl1 Ru1 C4 C3 47.7(7) yes
Cl1 Ru1 C4 C9 -72.9(1) yes
Cl1 Ru1 C4 C5 166.3(5) yes
S1 Ru1 C4 C3 -95.3(9) yes
S1 Ru1 C4 C9 144.1(8) yes
S1 Ru1 C4 C5 23.3(1) yes
C1 Ru1 C4 C3 -80.8(8) yes
C1 Ru1 C4 C9 158.7(1) yes
C1 Ru1 C4 C5 37.9(7) yes
C3 Ru1 C4 C3 0.0(5) yes
C3 Ru1 C4 C9 -120.5(2) yes
C3 Ru1 C4 C5 118.7(1) yes
C2 Ru1 C4 C3 -37.8(6) yes
C2 Ru1 C4 C9 -158.3(1) yes
C2 Ru1 C4 C5 80.9(8) yes
C5 Ru1 C4 C3 -118.7(1) yes
C5 Ru1 C4 C9 120.8(2) yes
C5 Ru1 C4 C5 0.0(5) yes
Cl1 Ru1 C5 C1 93.1(9) yes
Cl1 Ru1 C5 C10 -143.6(9) yes
Cl1 Ru1 C5 C4 -23.9(1) yes
S1 Ru1 C5 C1 -50.8(7) yes
S1 Ru1 C5 C10 72.5(1) yes
S1 Ru1 C5 C4 -167.7(5) yes
C1 Ru1 C5 C1 0.0(5) yes
C1 Ru1 C5 C10 123.3(2) yes
C1 Ru1 C5 C4 -116.9(1) yes
C3 Ru1 C5 C1 80.7(8) yes
C3 Ru1 C5 C10 -156.0(1) yes
C3 Ru1 C5 C4 -36.2(7) yes
C2 Ru1 C5 C1 38.0(6) yes
C2 Ru1 C5 C10 161.3(1) yes
C2 Ru1 C5 C4 -79.0(8) yes
C4 Ru1 C5 C1 116.9(1) yes
C4 Ru1 C5 C10 -119.8(2) yes
C4 Ru1 C5 C4 0.0(5) yes
Ru1 C1 C2 Ru1 0.00(4) yes
Ru1 C1 C2 C3 -65.2(6) yes
Ru1 C1 C2 C7 119.7(9) yes
C6 C1 C2 Ru1 -123.2(1) yes
C6 C1 C2 C3 171.6(9) yes
C6 C1 C2 C7 -3.5(2) yes
C5 C1 C2 Ru1 62.5(6) yes
C5 C1 C2 C3 -2.7(1) yes
C5 C1 C2 C7 -177.7(8) yes
Ru1 C1 C5 Ru1 0.00(4) yes
Ru1 C1 C5 C10 -126.2(9) yes
Ru1 C1 C5 C4 63.1(6) yes
C6 C1 C5 Ru1 124.9(1) yes
C6 C1 C5 C10 -1.2(2) yes
C6 C1 C5 C4 -171.9(9) yes
C2 C1 C5 Ru1 -61.0(6) yes
C2 C1 C5 C10 172.9(9) yes
C2 C1 C5 C4 2.2(1) yes
Ru1 C3 C2 Ru1 0.00(4) yes
Ru1 C3 C2 C1 64.8(6) yes
Ru1 C3 C2 C7 -120.0(8) yes
C8 C3 C2 Ru1 122.1(1) yes
C8 C3 C2 C1 -173.1(1) yes
C8 C3 C2 C7 2.1(2) yes
C4 C3 C2 Ru1 -62.6(6) yes
C4 C3 C2 C1 2.2(1) yes
C4 C3 C2 C7 177.4(8) yes
Ru1 C3 C4 Ru1 0.00(4) yes
Ru1 C3 C4 C9 122.8(9) yes
Ru1 C3 C4 C5 -61.2(6) yes
C8 C3 C4 Ru1 -124.3(1) yes
C8 C3 C4 C9 -1.6(2) yes
C8 C3 C4 C5 174.5(1) yes
C2 C3 C4 Ru1 60.4(6) yes
C2 C3 C4 C9 -176.9(9) yes
C2 C3 C4 C5 -0.8(1) yes
Ru1 C4 C5 Ru1 0.00(4) yes
Ru1 C4 C5 C1 -62.1(6) yes
Ru1 C4 C5 C10 126.8(9) yes
C3 C4 C5 Ru1 61.3(6) yes
C3 C4 C5 C1 -0.8(1) yes
C3 C4 C5 C10 -171.9(9) yes
C9 C4 C5 Ru1 -122.7(1) yes
C9 C4 C5 C1 175.2(1) yes
C9 C4 C5 C10 4.1(2) yes
